data_4030203
loop_
_publ_author_name
'Zhang, Lei'
'Zheng, Liyao'
'Guo, Biao'
'Hua, Ruimao'

_publ_section_title
;
 One-pot synthesis of multisubstituted 2-aminoquinolines from annulation
 of 1-aryl tetrazoles with internal alkynes via double C-H activation and
 denitrogenation.
;
_journal_issue 23
_journal_name_full 'The Journal of organic chemistry'
_journal_page_first 11541
_journal_page_last 11548
_journal_paper_doi 10.1021/jo502192b
_journal_volume 79
_journal_year 2014
_chemical_formula_moiety 'C16 H14 N2'
_chemical_formula_sum 'C16 H14 N2'
_chemical_formula_weight 234.29
_chemical_name_systematic
; 
 ? 
;
_space_group_IT_number 14
_symmetry_cell_setting monoclinic
_symmetry_space_group_name_Hall '-P 2ybc'
_symmetry_space_group_name_H-M 'P 1 21/c 1'
_atom_sites_solution_hydrogens geom
_atom_sites_solution_primary direct
_atom_sites_solution_secondary difmap
_audit_creation_method SHELXL-97
_cell_angle_alpha 90.00
_cell_angle_beta 97.93(4)
_cell_angle_gamma 90.00
_cell_formula_units_Z 4
_cell_length_a 9.362(3)
_cell_length_b 9.812(3)
_cell_length_c 14.178(5)
_cell_measurement_reflns_used 45
_cell_measurement_temperature 295(2)
_cell_measurement_theta_max 12.53
_cell_measurement_theta_min 4.84
_cell_volume 1289.9(7)
_computing_cell_refinement 'XSCANS (Bruker, 1997)'
_computing_data_collection 'XSCANS (Bruker, 1997)'
_computing_data_reduction 'XSCANS (Bruker, 1997)'
_computing_molecular_graphics 'SHELXTL (Bruker, 1997)'
_computing_publication_material 'SHELXTL (Bruker, 1997)'
_computing_structure_refinement 'SHELXL-97 (Sheldrick, 1997)'
_computing_structure_solution 'SHELXS-97 (Sheldrick, 1990)'
_diffrn_ambient_temperature 295(2)
_diffrn_measured_fraction_theta_full 1.000
_diffrn_measured_fraction_theta_max 1.000
_diffrn_measurement_device_type 'Bruker P4'
_diffrn_measurement_method '\w scans'
_diffrn_radiation_monochromator graphite
_diffrn_radiation_source 'fine-focus sealed tube'
_diffrn_radiation_type MoK\a
_diffrn_radiation_wavelength 0.71073
_diffrn_reflns_av_R_equivalents 0.0510
_diffrn_reflns_av_sigmaI/netI 0.0488
_diffrn_reflns_limit_h_max 11
_diffrn_reflns_limit_h_min -1
_diffrn_reflns_limit_k_max 1
_diffrn_reflns_limit_k_min -11
_diffrn_reflns_limit_l_max 17
_diffrn_reflns_limit_l_min -17
_diffrn_reflns_number 3227
_diffrn_reflns_theta_full 25.50
_diffrn_reflns_theta_max 25.50
_diffrn_reflns_theta_min 2.20
_diffrn_standards_decay_% 0
_diffrn_standards_interval_count 97
_diffrn_standards_number 3
_exptl_absorpt_coefficient_mu 0.072
_exptl_absorpt_correction_type none
_exptl_crystal_colour colorless
_exptl_crystal_density_diffrn 1.207
_exptl_crystal_density_meas ?
_exptl_crystal_density_method 'not measured'
_exptl_crystal_description prism
_exptl_crystal_F_000 496
_exptl_crystal_size_max 0.60
_exptl_crystal_size_mid 0.40
_exptl_crystal_size_min 0.30
_refine_diff_density_max 0.123
_refine_diff_density_min -0.123
_refine_diff_density_rms 0.028
_refine_ls_extinction_coef 0.0154(12)
_refine_ls_extinction_expression Fc^*^=kFc[1+0.001xFc^2^\l^3^/sin(2\q)]^-1/4^
_refine_ls_extinction_method SHELXL
_refine_ls_goodness_of_fit_ref 1.048
_refine_ls_hydrogen_treatment mixed
_refine_ls_matrix_type full
_refine_ls_number_parameters 171
_refine_ls_number_reflns 2409
_refine_ls_number_restraints 0
_refine_ls_restrained_S_all 1.048
_refine_ls_R_factor_all 0.0710
_refine_ls_R_factor_gt 0.0430
_refine_ls_shift/su_max 0.000
_refine_ls_shift/su_mean 0.000
_refine_ls_structure_factor_coef Fsqd
_refine_ls_weighting_details 'calc w=1/[\s^2^(Fo^2^)+(0.0010P)^2^+0.3000P] where P=(Fo^2^+2Fc^2^)/3'
_refine_ls_weighting_scheme calc
_refine_ls_wR_factor_gt 0.0866
_refine_ls_wR_factor_ref 0.0974
_reflns_number_gt 1591
_reflns_number_total 2409
_reflns_threshold_expression I>2sigma(I)
_cod_data_source_file jo502192b_si_003.cif
_cod_data_source_block 3s
_cod_depositor_comments
;
The following automatic conversions were performed:

'_symmetry_cell_setting' value 'Monoclinic' changed to 'monoclinic'
according to
/home/saulius/struct/COD-crude-data--automatic-downloads/rss-feeds/ACS/lib/dictionaries/cif_core.dic
dictionary named 'cif_core.dic' version 2.4.2 from 2011-04-26.

Automatic conversion script
Id: cif_fix_values 2935 2014-11-11 08:27:57Z andrius 

The following automatic conversions were performed:

'_exptl_crystal_density_meas' value 'none' was changed to '?' - the
value is perceived as not measured.

Automatic conversion script
Id: cif_fix_values 3008 2015-01-20 13:52:24Z robertas 

 Adding full bibliography for 4030202--4030203.cif.
;
_cod_original_cell_volume 1289.8(8)
_cod_original_sg_symbol_H-M P2(1)/c
_cod_database_code 4030203

loop_
_symmetry_equiv_pos_as_xyz
'x, y, z'
'-x, y+1/2, -z+1/2'
'-x, -y, -z'
'x, -y-1/2, z-1/2'

loop_
_atom_site_label
_atom_site_type_symbol
_atom_site_fract_x
_atom_site_fract_y
_atom_site_fract_z
_atom_site_U_iso_or_equiv
_atom_site_adp_type
_atom_site_occupancy
_atom_site_symmetry_multiplicity
_atom_site_calc_flag
_atom_site_refinement_flags
N1 N 0.63374(15) 0.14201(14) 0.51378(10) 0.0532(4) Uani 1 1 d .
N2 N 0.41262(17) 0.14580(18) 0.56331(13) 0.0644(5) Uani 1 1 d .
H2A H 0.360(2) 0.173(2) 0.6065(16) 0.097 Uiso 1 1 d .
H2B H 0.397(2) 0.057(2) 0.5379(16) 0.097 Uiso 1 1 d .
C1 C 0.54573(17) 0.20181(17) 0.56559(12) 0.0490(4) Uani 1 1 d .
C2 C 0.58180(17) 0.32203(16) 0.62073(11) 0.0468(4) Uani 1 1 d .
C3 C 0.71693(19) 0.37396(17) 0.62547(12) 0.0533(4) Uani 1 1 d .
C4 C 0.9589(2) 0.3536(2) 0.57056(16) 0.0726(6) Uani 1 1 d .
H4 H 0.9934 0.4271 0.6085 0.087 Uiso 1 1 calc R
C5 C 1.0472(2) 0.2917(2) 0.51577(18) 0.0827(7) Uani 1 1 d .
H5 H 1.1409 0.3234 0.5159 0.099 Uiso 1 1 calc R
C6 C 0.9982(2) 0.1816(2) 0.45968(18) 0.0793(7) Uani 1 1 d .
H6 H 1.0591 0.1396 0.4219 0.095 Uiso 1 1 calc R
C7 C 0.8617(2) 0.13433(19) 0.45930(15) 0.0680(5) Uani 1 1 d .
H7 H 0.8300 0.0602 0.4212 0.082 Uiso 1 1 calc R
C8 C 0.76808(18) 0.19588(17) 0.51567(12) 0.0524(4) Uani 1 1 d .
C9 C 0.81631(18) 0.30935(18) 0.57145(13) 0.0544(5) Uani 1 1 d .
C10 C 0.46880(17) 0.38498(16) 0.67115(11) 0.0477(4) Uani 1 1 d .
C11 C 0.38313(19) 0.48834(18) 0.63034(13) 0.0579(5) Uani 1 1 d .
H11 H 0.3967 0.5202 0.5705 0.069 Uiso 1 1 calc R
C12 C 0.2775(2) 0.54601(19) 0.67590(14) 0.0635(5) Uani 1 1 d .
H12 H 0.2205 0.6160 0.6469 0.076 Uiso 1 1 calc R
C13 C 0.2568(2) 0.5001(2) 0.76380(15) 0.0650(5) Uani 1 1 d .
H13 H 0.1858 0.5388 0.7951 0.078 Uiso 1 1 calc R
C14 C 0.3405(2) 0.3972(2) 0.80560(14) 0.0765(6) Uani 1 1 d .
H14 H 0.3260 0.3655 0.8654 0.092 Uiso 1 1 calc R
C15 C 0.4465(2) 0.3399(2) 0.75995(13) 0.0674(6) Uani 1 1 d .
H15 H 0.5034 0.2701 0.7893 0.081 Uiso 1 1 calc R
C16 C 0.7624(2) 0.4974(2) 0.68469(16) 0.0840(7) Uani 1 1 d .
H16A H 0.6851 0.5253 0.7183 0.126 Uiso 1 1 calc R
H16B H 0.7855 0.5701 0.6441 0.126 Uiso 1 1 calc R
H16C H 0.8457 0.4756 0.7296 0.126 Uiso 1 1 calc R

loop_
_atom_site_aniso_label
_atom_site_aniso_U_11
_atom_site_aniso_U_22
_atom_site_aniso_U_33
_atom_site_aniso_U_23
_atom_site_aniso_U_13
_atom_site_aniso_U_12
N1 0.0517(8) 0.0479(8) 0.0624(9) -0.0052(7) 0.0160(7) -0.0011(7)
N2 0.0527(9) 0.0591(10) 0.0851(12) -0.0221(9) 0.0224(8) -0.0103(8)
C1 0.0475(9) 0.0453(9) 0.0545(10) -0.0007(8) 0.0083(8) -0.0007(8)
C2 0.0523(10) 0.0419(9) 0.0461(9) 0.0025(7) 0.0069(8) 0.0007(8)
C3 0.0574(11) 0.0480(10) 0.0542(10) 0.0000(8) 0.0063(8) -0.0055(8)
C4 0.0545(12) 0.0683(13) 0.0952(16) 0.0023(12) 0.0112(11) -0.0079(10)
C5 0.0523(12) 0.0732(15) 0.127(2) 0.0141(14) 0.0265(13) -0.0009(11)
C6 0.0647(13) 0.0672(14) 0.1141(18) 0.0137(13) 0.0415(13) 0.0116(11)
C7 0.0664(12) 0.0542(11) 0.0890(14) 0.0010(10) 0.0303(11) 0.0063(10)
C8 0.0525(10) 0.0456(9) 0.0609(11) 0.0078(8) 0.0143(8) 0.0035(8)
C9 0.0494(10) 0.0504(10) 0.0634(11) 0.0086(9) 0.0081(8) -0.0013(8)
C10 0.0538(10) 0.0416(9) 0.0478(9) -0.0025(7) 0.0077(8) -0.0023(8)
C11 0.0636(11) 0.0545(11) 0.0570(11) 0.0062(9) 0.0134(9) 0.0034(9)
C12 0.0624(12) 0.0538(11) 0.0749(14) 0.0006(10) 0.0115(10) 0.0072(9)
C13 0.0654(12) 0.0634(12) 0.0691(13) -0.0164(10) 0.0195(10) 0.0011(10)
C14 0.0942(15) 0.0840(15) 0.0568(12) 0.0040(11) 0.0296(11) 0.0089(13)
C15 0.0829(14) 0.0650(12) 0.0566(11) 0.0105(9) 0.0180(10) 0.0168(11)
C16 0.0828(15) 0.0757(14) 0.0950(17) -0.0280(12) 0.0172(13) -0.0254(12)

loop_
_atom_type_symbol
_atom_type_description
_atom_type_scat_dispersion_real
_atom_type_scat_dispersion_imag
_atom_type_scat_source
C C 0.0033 0.0016 'International Tables Vol C Tables 4.2.6.8 and 6.1.1.4'
H H 0.0000 0.0000 'International Tables Vol C Tables 4.2.6.8 and 6.1.1.4'
N N 0.0061 0.0033 'International Tables Vol C Tables 4.2.6.8 and 6.1.1.4'

loop_
_geom_angle_atom_site_label_1
_geom_angle_atom_site_label_2
_geom_angle_atom_site_label_3
_geom_angle
C1 N1 C8 117.66(15)
C1 N2 H2A 117.5(14)
C1 N2 H2B 118.5(13)
H2A N2 H2B 118.1(19)
N1 C1 N2 116.72(16)
N1 C1 C2 123.68(15)
N2 C1 C2 119.58(15)
C3 C2 C1 119.03(15)
C3 C2 C10 122.64(15)
C1 C2 C10 118.33(14)
C2 C3 C9 118.51(16)
C2 C3 C16 121.40(17)
C9 C3 C16 120.08(16)
C5 C4 C9 121.5(2)
C5 C4 H4 119.2
C9 C4 H4 119.2
C4 C5 C6 120.01(19)
C4 C5 H5 120.0
C6 C5 H5 120.0
C7 C6 C5 120.4(2)
C7 C6 H6 119.8
C5 C6 H6 119.8
C6 C7 C8 120.8(2)
C6 C7 H7 119.6
C8 C7 H7 119.6
N1 C8 C7 118.05(17)
N1 C8 C9 122.93(16)
C7 C8 C9 119.02(17)
C8 C9 C4 118.17(17)
C8 C9 C3 118.05(15)
C4 C9 C3 123.78(18)
C11 C10 C15 118.02(16)
C11 C10 C2 121.13(15)
C15 C10 C2 120.85(16)
C10 C11 C12 121.53(17)
C10 C11 H11 119.2
C12 C11 H11 119.2
C13 C12 C11 119.70(18)
C13 C12 H12 120.2
C11 C12 H12 120.2
C14 C13 C12 119.77(18)
C14 C13 H13 120.1
C12 C13 H13 120.1
C13 C14 C15 120.43(19)
C13 C14 H14 119.8
C15 C14 H14 119.8
C14 C15 C10 120.56(19)
C14 C15 H15 119.7
C10 C15 H15 119.7
C3 C16 H16A 109.5
C3 C16 H16B 109.5
H16A C16 H16B 109.5
C3 C16 H16C 109.5
H16A C16 H16C 109.5
H16B C16 H16C 109.5

loop_
_geom_bond_atom_site_label_1
_geom_bond_atom_site_label_2
_geom_bond_distance
N1 C1 1.315(2)
N1 C8 1.361(2)
N2 C1 1.358(2)
N2 H2A 0.88(2)
N2 H2B 0.95(2)
C1 C2 1.430(2)
C2 C3 1.357(2)
C2 C10 1.490(2)
C3 C9 1.432(2)
C3 C16 1.501(2)
C4 C5 1.354(3)
C4 C9 1.405(2)
C4 H4 0.9300
C5 C6 1.382(3)
C5 H5 0.9300
C6 C7 1.359(3)
C6 H6 0.9300
C7 C8 1.402(2)
C7 H7 0.9300
C8 C9 1.404(2)
C10 C11 1.371(2)
C10 C15 1.377(2)
C11 C12 1.375(2)
C11 H11 0.9300
C12 C13 1.364(3)
C12 H12 0.9300
C13 C14 1.362(3)
C13 H13 0.9300
C14 C15 1.377(3)
C14 H14 0.9300
C15 H15 0.9300
C16 H16A 0.9600
C16 H16B 0.9600
C16 H16C 0.9600

loop_
_geom_hbond_atom_site_label_D
_geom_hbond_atom_site_label_H
_geom_hbond_atom_site_label_A
_geom_hbond_distance_DH
_geom_hbond_distance_HA
_geom_hbond_distance_DA
_geom_hbond_angle_DHA
_geom_hbond_site_symmetry_A
N2 H2B N1 0.95(2) 2.09(2) 3.037(2) 178(2) 3_656
